data_2204965
loop_
_publ_author_name
'Ismail, Nor Hadiani'
'Alyahya, S. A. Illah.'
'Shaari, Khozirah'
'Yamin, Bohari M.'

_publ_section_title
;
 1-(1,8-Dihydroxy-6-methoxy-3-methylnaphthalen-2-yl)ethanone
;
_journal_issue 1
_journal_name_full 'Acta Crystallographica Section E'
_journal_page_first o67
_journal_page_last o68
_journal_paper_doi 10.1107/S1600536804030181
_journal_volume 61
_journal_year 2005
_chemical_formula_iupac 'C14 H14 O4'
_chemical_formula_moiety 'C14 H14 O4'
_chemical_formula_sum 'C14 H14 O4'
_chemical_formula_weight 246.25
_chemical_name_systematic
;
1-(1,8-Dihydroxy-6-methoxy-3-methylnaphthalen-2-yl)ethanone
;
_space_group_IT_number 2
_symmetry_cell_setting triclinic
_symmetry_space_group_name_Hall '-P 1'
_symmetry_space_group_name_H-M 'P -1'
_atom_sites_solution_hydrogens geom
_atom_sites_solution_primary direct
_atom_sites_solution_secondary difmap
_audit_creation_method SHELXL-97
_cell_angle_alpha 83.530(9)
_cell_angle_beta 85.171(9)
_cell_angle_gamma 79.017(9)
_cell_formula_units_Z 2
_cell_length_a 6.993(4)
_cell_length_b 7.543(4)
_cell_length_c 11.058(6)
_cell_measurement_reflns_used 518
_cell_measurement_temperature 273(2)
_cell_measurement_theta_max 25.0
_cell_measurement_theta_min 1.8
_cell_volume 567.8(5)
_computing_cell_refinement 'SAINT (Siemens, 1996)'
_computing_data_collection 'SMART (Siemens, 1996)'
_computing_data_reduction SAINT
_computing_molecular_graphics SHELXTL
_computing_publication_material
;
SHELXTL, PARST (Nardelli, 1995) and PLATON (Spek, 2003)
;
_computing_structure_refinement SHELXTL
_computing_structure_solution 'SHELXTL (Sheldrick, 1997)'
_diffrn_ambient_temperature 273(2)
_diffrn_detector_area_resol_mean 83.66
_diffrn_measured_fraction_theta_full 0.99
_diffrn_measured_fraction_theta_max 0.99
_diffrn_measurement_device_type 'Bruker SMART APEX area-detector'
_diffrn_measurement_method \w
_diffrn_radiation_monochromator graphite
_diffrn_radiation_source 'fine-focus sealed tube'
_diffrn_radiation_type MoK\a
_diffrn_radiation_wavelength 0.71073
_diffrn_reflns_av_R_equivalents 0.030
_diffrn_reflns_av_sigmaI/netI 0.037
_diffrn_reflns_limit_h_max 8
_diffrn_reflns_limit_h_min -8
_diffrn_reflns_limit_k_max 8
_diffrn_reflns_limit_k_min -8
_diffrn_reflns_limit_l_max 13
_diffrn_reflns_limit_l_min -13
_diffrn_reflns_number 5437
_diffrn_reflns_theta_full 25.0
_diffrn_reflns_theta_max 25.0
_diffrn_reflns_theta_min 1.8
_exptl_absorpt_coefficient_mu 0.106
_exptl_absorpt_correction_T_max 0.98
_exptl_absorpt_correction_T_min 0.94
_exptl_absorpt_correction_type multi-scan
_exptl_absorpt_process_details '(SADABS; Sheldrick, 1996)'
_exptl_crystal_colour yellow
_exptl_crystal_density_diffrn 1.441
_exptl_crystal_density_method 'not measured'
_exptl_crystal_description slab
_exptl_crystal_F_000 260
_exptl_crystal_size_max 0.50
_exptl_crystal_size_mid 0.18
_exptl_crystal_size_min 0.16
_refine_diff_density_max 0.23
_refine_diff_density_min -0.14
_refine_ls_extinction_method none
_refine_ls_goodness_of_fit_ref 1.14
_refine_ls_hydrogen_treatment constr
_refine_ls_matrix_type full
_refine_ls_number_parameters 163
_refine_ls_number_reflns 1981
_refine_ls_number_restraints 0
_refine_ls_restrained_S_all 1.14
_refine_ls_R_factor_all 0.101
_refine_ls_R_factor_gt 0.066
_refine_ls_shift/su_max 0.000
_refine_ls_shift/su_mean 0.000
_refine_ls_structure_factor_coef Fsqd
_refine_ls_weighting_details 'calc w = 1/[\s^2^(Fo^2^)+(0.05P)^2^+0.2434P] where P = (Fo^2^+2Fc^2^)/3'
_refine_ls_weighting_scheme calc
_refine_ls_wR_factor_gt 0.135
_refine_ls_wR_factor_ref 0.148
_reflns_number_gt 1368
_reflns_number_total 1981
_reflns_threshold_expression I>2\s(I)
_cod_data_source_file sj6028.cif
_cod_data_source_block I
_cod_original_cell_volume 567.7(5)
_cod_database_code 2204965
_cod_database_fobs_code 2204965

loop_
_symmetry_equiv_pos_as_xyz
'x, y, z'
'-x, -y, -z'

loop_
_atom_site_label
_atom_site_fract_x
_atom_site_fract_y
_atom_site_fract_z
_atom_site_U_iso_or_equiv
_atom_site_adp_type
_atom_site_calc_flag
_atom_site_refinement_flags
_atom_site_occupancy
_atom_site_type_symbol
O1 0.3227(3) 0.7118(3) 0.58026(17) 0.0539(6) Uani d . 1 O
O2 0.3927(3) 0.1637(2) 0.82437(17) 0.0511(6) Uani d . 1 O
H2A 0.3856 0.1193 0.8954 0.077 Uiso calc R 1 H
O3 0.3292(3) 0.1679(2) 1.05644(16) 0.0453(5) Uani d . 1 O
H3A 0.3164 0.1280 1.1282 0.068 Uiso calc R 1 H
O4 0.2702(3) 0.1624(3) 1.27364(18) 0.0533(6) Uani d . 1 O
C1 0.1800(4) 0.6392(3) 1.1342(2) 0.0353(7) Uani d . 1 C
C2 0.1907(4) 0.7227(3) 1.0196(3) 0.0385(7) Uani d . 1 C
H2B 0.1600 0.8488 1.0099 0.046 Uiso calc R 1 H
C3 0.2456(4) 0.6311(3) 0.9134(2) 0.0336(7) Uani d . 1 C
C4 0.2545(4) 0.7267(4) 0.7971(2) 0.0400(7) Uani d . 1 C
H4A 0.2235 0.8528 0.7882 0.048 Uiso calc R 1 H
C5 0.3092(4) 0.6330(4) 0.6972(3) 0.0420(7) Uani d . 1 C
C6 0.3552(4) 0.4441(4) 0.7086(2) 0.0429(7) Uani d . 1 C
H6A 0.3918 0.3833 0.6393 0.052 Uiso calc R 1 H
C7 0.3472(4) 0.3471(3) 0.8204(2) 0.0353(7) Uani d . 1 C
C8 0.2919(4) 0.4382(3) 0.9273(2) 0.0334(6) Uani d . 1 C
C9 0.2825(4) 0.3488(3) 1.0469(2) 0.0350(7) Uani d . 1 C
C10 0.2268(4) 0.4420(3) 1.1518(2) 0.0331(6) Uani d . 1 C
C11 0.1199(4) 0.7595(4) 1.2361(3) 0.0482(8) Uani d . 1 C
H11A 0.0965 0.8843 1.2028 0.072 Uiso calc R 1 H
H11B 0.2221 0.7402 1.2915 0.072 Uiso calc R 1 H
H11C 0.0027 0.7307 1.2789 0.072 Uiso calc R 1 H
C12 0.2712(5) 0.9049(4) 0.5610(3) 0.0680(10) Uani d . 1 C
H12A 0.2869 0.9431 0.4755 0.102 Uiso calc R 1 H
H12B 0.3544 0.9588 0.6049 0.102 Uiso calc R 1 H
H12C 0.1378 0.9427 0.5896 0.102 Uiso calc R 1 H
C13 0.2231(4) 0.3326(4) 1.2684(2) 0.0392(7) Uani d . 1 C
C14 0.1659(5) 0.4031(4) 1.3890(3) 0.0541(9) Uani d . 1 C
H14A 0.1757 0.3036 1.4518 0.081 Uiso calc R 1 H
H14B 0.0338 0.4683 1.3893 0.081 Uiso calc R 1 H
H14C 0.2512 0.4831 1.4037 0.081 Uiso calc R 1 H

loop_
_atom_site_aniso_label
_atom_site_aniso_U_11
_atom_site_aniso_U_22
_atom_site_aniso_U_33
_atom_site_aniso_U_12
_atom_site_aniso_U_13
_atom_site_aniso_U_23
O1 0.0713(15) 0.0507(13) 0.0368(12) -0.0089(11) -0.0078(10) 0.0072(9)
O2 0.0791(16) 0.0326(11) 0.0408(12) -0.0031(10) -0.0094(11) -0.0083(9)
O3 0.0676(14) 0.0290(10) 0.0371(11) -0.0065(9) -0.0011(10) -0.0004(8)
O4 0.0723(15) 0.0382(12) 0.0457(13) -0.0067(10) 0.0032(11) 0.0005(9)
C1 0.0290(16) 0.0344(15) 0.0436(17) -0.0053(12) -0.0012(13) -0.0104(13)
C2 0.0370(17) 0.0277(14) 0.0498(18) -0.0015(12) -0.0031(14) -0.0070(13)
C3 0.0288(15) 0.0312(15) 0.0413(17) -0.0047(11) -0.0080(12) -0.0032(12)
C4 0.0419(18) 0.0342(15) 0.0428(18) -0.0064(13) -0.0066(14) 0.0020(13)
C5 0.0421(18) 0.0448(17) 0.0390(17) -0.0091(14) -0.0106(14) 0.0045(13)
C6 0.0490(19) 0.0414(17) 0.0381(17) -0.0048(14) -0.0057(14) -0.0061(13)
C7 0.0379(17) 0.0319(15) 0.0359(16) -0.0029(12) -0.0057(13) -0.0052(12)
C8 0.0330(15) 0.0317(15) 0.0366(16) -0.0072(12) -0.0056(12) -0.0037(12)
C9 0.0311(16) 0.0270(15) 0.0475(18) -0.0056(12) -0.0052(13) -0.0032(13)
C10 0.0279(15) 0.0348(15) 0.0371(16) -0.0066(12) -0.0021(12) -0.0045(12)
C11 0.0523(19) 0.0411(17) 0.0506(19) -0.0050(14) 0.0051(15) -0.0138(14)
C12 0.093(3) 0.054(2) 0.053(2) -0.0128(19) -0.0125(19) 0.0167(16)
C13 0.0379(17) 0.0420(17) 0.0388(17) -0.0089(13) -0.0020(13) -0.0068(13)
C14 0.068(2) 0.0560(19) 0.0362(17) -0.0080(16) 0.0039(15) -0.0049(14)

loop_
_atom_type_symbol
_atom_type_description
_atom_type_scat_dispersion_real
_atom_type_scat_dispersion_imag
_atom_type_scat_source
C C 0.0033 0.0016 'International Tables Vol C Tables 4.2.6.8 and 6.1.1.4'
H H 0.0000 0.0000 'International Tables Vol C Tables 4.2.6.8 and 6.1.1.4'
O O 0.0106 0.0060 'International Tables Vol C Tables 4.2.6.8 and 6.1.1.4'

loop_
_geom_angle_atom_site_label_1
_geom_angle_atom_site_label_2
_geom_angle_atom_site_label_3
_geom_angle
C5 O1 C12 117.6(2)
C7 O2 H2A 109.5
C9 O3 H3A 109.5
C2 C1 C10 118.8(2)
C2 C1 C11 116.9(2)
C10 C1 C11 124.3(2)
C1 C2 C3 124.4(2)
C1 C2 H2B 117.8
C3 C2 H2B 117.8
C4 C3 C2 121.4(2)
C4 C3 C8 120.4(2)
C2 C3 C8 118.2(2)
C5 C4 C3 119.4(3)
C5 C4 H4A 120.3
C3 C4 H4A 120.3
O1 C5 C4 124.4(3)
O1 C5 C6 114.4(3)
C4 C5 C6 121.2(3)
C7 C6 C5 120.8(3)
C7 C6 H6A 119.6
C5 C6 H6A 119.6
O2 C7 C6 117.5(2)
O2 C7 C8 122.3(2)
C6 C7 C8 120.3(2)
C9 C8 C3 118.0(2)
C9 C8 C7 124.0(2)
C3 C8 C7 118.0(2)
O3 C9 C10 120.7(2)
O3 C9 C8 116.3(2)
C10 C9 C8 123.1(2)
C9 C10 C13 117.1(2)
C9 C10 C1 117.5(2)
C13 C10 C1 125.5(2)
C1 C11 H11A 109.5
C1 C11 H11B 109.5
H11A C11 H11B 109.5
C1 C11 H11C 109.5
H11A C11 H11C 109.5
H11B C11 H11C 109.5
O1 C12 H12A 109.5
O1 C12 H12B 109.5
H12A C12 H12B 109.5
O1 C12 H12C 109.5
H12A C12 H12C 109.5
H12B C12 H12C 109.5
O4 C13 C10 120.3(2)
O4 C13 C14 114.0(2)
C10 C13 C14 125.7(2)
C13 C14 H14A 109.5
C13 C14 H14B 109.5
H14A C14 H14B 109.5
C13 C14 H14C 109.5
H14A C14 H14C 109.5
H14B C14 H14C 109.5

loop_
_geom_bond_atom_site_label_1
_geom_bond_atom_site_label_2
_geom_bond_distance
_geom_bond_publ_flag
O1 C5 1.365(3) yes
O1 C12 1.428(3) yes
O2 C7 1.356(3) yes
O2 H2A 0.8200 ?
O3 C9 1.335(3) yes
O3 H3A 0.8200 ?
O4 C13 1.259(3) yes
C1 C2 1.353(4) ?
C1 C10 1.455(3) ?
C1 C11 1.508(4) ?
C2 C3 1.418(4) ?
C2 H2B 0.9300 ?
C3 C4 1.404(4) ?
C3 C8 1.422(3) ?
C4 C5 1.367(4) ?
C4 H4A 0.9300 ?
C5 C6 1.393(4) ?
C6 C7 1.366(4) ?
C6 H6A 0.9300 ?
C7 C8 1.422(4) ?
C8 C9 1.418(4) ?
C9 C10 1.412(4) ?
C10 C13 1.452(4) ?
C11 H11A 0.9600 ?
C11 H11B 0.9600 ?
C11 H11C 0.9600 ?
C12 H12A 0.9600 ?
C12 H12B 0.9600 ?
C12 H12C 0.9600 ?
C13 C14 1.486(4) ?
C14 H14A 0.9600 ?
C14 H14B 0.9600 ?
C14 H14C 0.9600 ?

loop_
_geom_hbond_atom_site_label_D
_geom_hbond_atom_site_label_H
_geom_hbond_atom_site_label_A
_geom_hbond_site_symmetry_A
_geom_hbond_distance_DH
_geom_hbond_distance_HA
_geom_hbond_distance_DA
_geom_hbond_angle_DHA
_geom_hbond_publ_flag
O2 H2A O3 1_555 0.82 1.85 2.570(3) 145 yes
O3 H3A O4 1_555 0.82 1.65 2.400(3) 150 yes

loop_
_geom_torsion_atom_site_label_1
_geom_torsion_atom_site_label_2
_geom_torsion_atom_site_label_3
_geom_torsion_atom_site_label_4
_geom_torsion
_geom_torsion_publ_flag
C10 C1 C2 C3 -0.2(4) ?
C11 C1 C2 C3 179.7(2) ?
C1 C2 C3 C4 -179.7(3) ?
C1 C2 C3 C8 0.3(4) ?
C2 C3 C4 C5 179.6(3) ?
C8 C3 C4 C5 -0.4(4) ?
C12 O1 C5 C4 -1.7(4) yes
C12 O1 C5 C6 177.9(3) yes
C3 C4 C5 O1 180.0(2) ?
C3 C4 C5 C6 0.4(4) ?
O1 C5 C6 C7 -179.7(2) ?
C4 C5 C6 C7 -0.1(4) ?
C5 C6 C7 O2 179.6(2) ?
C5 C6 C7 C8 -0.1(4) ?
C4 C3 C8 C9 179.3(2) ?
C2 C3 C8 C9 -0.7(4) ?
C4 C3 C8 C7 0.1(4) ?
C2 C3 C8 C7 -179.9(2) ?
O2 C7 C8 C9 1.3(4) ?
C6 C7 C8 C9 -179.0(3) ?
O2 C7 C8 C3 -179.6(2) ?
C6 C7 C8 C3 0.1(4) ?
C3 C8 C9 O3 -179.2(2) ?
C7 C8 C9 O3 -0.1(4) ?
C3 C8 C9 C10 1.0(4) ?
C7 C8 C9 C10 -179.9(3) ?
O3 C9 C10 C13 0.0(4) ?
C8 C9 C10 C13 179.8(2) ?
O3 C9 C10 C1 179.3(2) ?
C8 C9 C10 C1 -0.8(4) ?
C2 C1 C10 C9 0.4(4) ?
C11 C1 C10 C9 -179.4(2) ?
C2 C1 C10 C13 179.7(2) ?
C11 C1 C10 C13 -0.1(4) ?
C9 C10 C13 O4 0.8(4) yes
C1 C10 C13 O4 -178.5(3) yes
C9 C10 C13 C14 -178.9(3) ?
C1 C10 C13 C14 1.7(4) ?

loop_
_cod_related_entry_id
_cod_related_entry_database
_cod_related_entry_code
1 ChemSpider 4479579
